data_4514259
loop_
_publ_author_name
'Glomb, Sebastian'
'Woschko, Dennis'
'Makhloufi, Gamall'
'Janiak, Christoph'

_publ_section_title
;
 Metal-Organic Frameworks with Internal Urea-Functionalized Dicarboxylate
 Linkers for SO2 and NH3 Adsorption.
;
_journal_issue 42
_journal_name_full 'ACS applied materials &amp; interfaces'
_journal_page_first 37419
_journal_page_last 37434
_journal_paper_doi 10.1021/acsami.7b10884
_journal_volume 9
_journal_year 2017
_chemical_formula_moiety 'C20 H12 N3 O5 Zn'
_chemical_formula_sum 'C20 H12 N3 O5 Zn'
_chemical_formula_weight 439.70
_space_group_crystal_system monoclinic
_space_group_IT_number 12
_space_group_name_Hall '-C 2y'
_space_group_name_H-M_alt 'C 1 2/m 1'
_symmetry_space_group_name_Hall '-C 2y'
_symmetry_space_group_name_H-M 'C 1 2/m 1'
_atom_sites_solution_hydrogens geom
_atom_sites_solution_primary direct
_atom_sites_solution_secondary difmap
_audit_creation_method SHELXL-2014/7
_cell_angle_alpha 90
_cell_angle_beta 100.520(2)
_cell_angle_gamma 90
_cell_formula_units_Z 8
_cell_length_a 24.2031(12)
_cell_length_b 18.0034(9)
_cell_length_c 13.9980(6)
_cell_measurement_reflns_used 8739
_cell_measurement_temperature 150(2)
_cell_measurement_theta_max 24.720
_cell_measurement_theta_min 2.262
_cell_volume 5996.9(5)
_computing_cell_refinement 'SAINT (Bruker, 2015)'
_computing_data_collection 'APEX2 (Bruker, 2014)'
_computing_data_reduction 'SAINT (Bruker, 2015)'
_computing_molecular_graphics 'DIAMOND 3.2 (Crystal Impact, 2015)'
_computing_publication_material 'SHELXL-97 (Sheldrick, 2008)'
_computing_structure_refinement 'SHELXL-2014/7 (Sheldrick, 2014)'
_computing_structure_solution 'SHELXL-2014 (Sheldrick, 2014)'
_diffrn_ambient_temperature 150(2)
_diffrn_measured_fraction_theta_full 0.995
_diffrn_measured_fraction_theta_max 0.991
_diffrn_measurement_device_type 'Bruker Kappa APEX-II CCD area detector'
_diffrn_measurement_method '\w scans, \f scans'
_diffrn_radiation_monochromator 'multilayer mirror'
_diffrn_radiation_source 'microfocus sealed tube'
_diffrn_radiation_type MoK\a
_diffrn_radiation_wavelength 0.71073
_diffrn_reflns_av_R_equivalents 0.0619
_diffrn_reflns_av_unetI/netI 0.0488
_diffrn_reflns_Laue_measured_fraction_full 0.995
_diffrn_reflns_Laue_measured_fraction_max 0.991
_diffrn_reflns_limit_h_max 30
_diffrn_reflns_limit_h_min -30
_diffrn_reflns_limit_k_max 22
_diffrn_reflns_limit_k_min -22
_diffrn_reflns_limit_l_max 17
_diffrn_reflns_limit_l_min -17
_diffrn_reflns_number 46531
_diffrn_reflns_point_group_measured_fraction_full 0.995
_diffrn_reflns_point_group_measured_fraction_max 0.991
_diffrn_reflns_theta_full 25.242
_diffrn_reflns_theta_max 26.362
_diffrn_reflns_theta_min 1.712
_exptl_absorpt_coefficient_mu 0.843
_exptl_absorpt_correction_T_max 0.7454
_exptl_absorpt_correction_T_min 0.6842
_exptl_absorpt_correction_type multi-scan
_exptl_absorpt_process_details '(<i>SADABS</i>; Sheldrick, 1996)'
_exptl_crystal_colour colorless
_exptl_crystal_density_diffrn 0.974
_exptl_crystal_description block
_exptl_crystal_F_000 1784
_exptl_crystal_size_max 0.130
_exptl_crystal_size_mid 0.050
_exptl_crystal_size_min 0.030
_refine_diff_density_max 0.648
_refine_diff_density_min -0.574
_refine_diff_density_rms 0.079
_refine_ls_extinction_method none
_refine_ls_goodness_of_fit_ref 1.080
_refine_ls_hydrogen_treatment constr
_refine_ls_matrix_type full
_refine_ls_number_parameters 295
_refine_ls_number_reflns 6276
_refine_ls_number_restraints 0
_refine_ls_restrained_S_all 1.080
_refine_ls_R_factor_all 0.0777
_refine_ls_R_factor_gt 0.0510
_refine_ls_shift/su_max 0.001
_refine_ls_shift/su_mean 0.000
_refine_ls_structure_factor_coef Fsqd
_refine_ls_weighting_details 'w=1/[\s^2^(Fo^2^)+(0.0888P)^2^+3.1036P] where P=(Fo^2^+2Fc^2^)/3'
_refine_ls_weighting_scheme calc
_refine_ls_wR_factor_gt 0.1447
_refine_ls_wR_factor_ref 0.1594
_reflns_Friedel_coverage 0.000
_reflns_number_gt 4305
_reflns_number_total 6276
_reflns_threshold_expression 'I > 2\s(I)'
_cod_data_source_file am7b10884_si_004.cif
_cod_data_source_block inturea_bipy_sq
_cod_database_code 4514259
_shelx_shelxl_version_number 2014/7
_shelx_space_group_comment
;
The symmetry employed for this shelxl refinement is uniquely defined
by the following loop, which should always be used as a source of
symmetry information in preference to the above space-group names.
They are only intended as comments.
;
_shelx_estimated_absorpt_t_min 0.898
_shelx_estimated_absorpt_t_max 0.975

loop_
_space_group_symop_operation_xyz
'x, y, z'
'-x, y, -z'
'x+1/2, y+1/2, z'
'-x+1/2, y+1/2, -z'
'-x, -y, -z'
'x, -y, z'
'-x+1/2, -y+1/2, -z'
'x+1/2, -y+1/2, z'

loop_
_atom_site_label
_atom_site_type_symbol
_atom_site_fract_x
_atom_site_fract_y
_atom_site_fract_z
_atom_site_U_iso_or_equiv
_atom_site_adp_type
_atom_site_occupancy
_atom_site_site_symmetry_order
_atom_site_calc_flag
_atom_site_refinement_flags_posn
_atom_site_refinement_flags_adp
_atom_site_refinement_flags_occupancy
_atom_site_disorder_assembly
_atom_site_disorder_group
Zn1 Zn 0.37999(2) 0.5000 0.40634(3) 0.03272(18) Uani 1 2 d S T P . .
O1 O 0.43867(11) 0.57684(18) 0.39249(17) 0.0687(9) Uani 1 1 d . . . . .
N1 N 0.54309(18) 0.7671(2) 0.1251(3) 0.0822(12) Uani 1 1 d . . . . .
H1 H 0.5145 0.7966 0.1039 0.099 Uiso 1 1 calc R U . . .
C1 C 0.44640(14) 0.5992(2) 0.3120(2) 0.0452(9) Uani 1 1 d . . . . .
Zn2 Zn 0.35959(2) 0.5000 0.19136(3) 0.03139(17) Uani 1 2 d S T P . .
O2 O 0.41917(9) 0.57973(15) 0.23231(16) 0.0493(6) Uani 1 1 d . . . . .
N2 N 0.63748(18) 0.7517(2) 0.1174(3) 0.0841(13) Uani 1 1 d . . . . .
H2 H 0.6591 0.7220 0.0903 0.101 Uiso 1 1 calc R U . . .
C2 C 0.49390(16) 0.6508(2) 0.3095(3) 0.0586(11) Uani 1 1 d . . . . .
O3 O 0.81866(12) 0.92419(19) 0.3668(2) 0.0807(10) Uani 1 1 d . . . . .
N3 N 0.37794(15) 0.5000 0.5509(3) 0.0428(10) Uani 1 2 d S T P . .
C3 C 0.53627(17) 0.6617(3) 0.3912(3) 0.0771(15) Uani 1 1 d . . . . .
H3 H 0.5326 0.6411 0.4522 0.092 Uiso 1 1 calc R U . . .
O4 O 0.80078(10) 0.92346(17) 0.2052(2) 0.0627(8) Uani 1 1 d . . . . .
N4 N 0.36238(15) 0.5000 1.0469(2) 0.0334(9) Uani 1 2 d S T P . .
C4 C 0.5830(2) 0.7022(3) 0.3824(3) 0.096(2) Uani 1 1 d . . . . .
H4 H 0.6127 0.7062 0.4368 0.115 Uiso 1 1 calc R U . . .
O5 O 0.57074(15) 0.7598(2) -0.0196(2) 0.0999(12) Uani 1 1 d . . . . .
C5 C 0.5882(2) 0.7379(3) 0.2954(3) 0.0852(17) Uani 1 1 d . . . . .
C6 C 0.54462(19) 0.7291(3) 0.2172(3) 0.0690(13) Uani 1 1 d . . . . .
C7 C 0.49870(17) 0.6861(2) 0.2233(3) 0.0615(12) Uani 1 1 d . . . . .
H7 H 0.4698 0.6805 0.1679 0.074 Uiso 1 1 calc R U . . .
C8 C 0.6394(2) 0.7821(3) 0.2900(4) 0.100(2) Uani 1 1 d . . . . .
C9 C 0.6681(3) 0.8190(4) 0.3713(4) 0.144(3) Uani 1 1 d . . . . .
H9 H 0.6530 0.8175 0.4293 0.173 Uiso 1 1 calc R U . . .
C10 C 0.7162(2) 0.8569(4) 0.3720(4) 0.129(3) Uani 1 1 d . . . . .
H10 H 0.7351 0.8796 0.4301 0.155 Uiso 1 1 calc R U . . .
C11 C 0.7380(2) 0.8623(3) 0.2871(4) 0.0833(16) Uani 1 1 d . . . . .
C12 C 0.71059(19) 0.8274(3) 0.2061(3) 0.0792(15) Uani 1 1 d . . . . .
H12 H 0.7251 0.8312 0.1476 0.095 Uiso 1 1 calc R U . . .
C13 C 0.6628(2) 0.7872(3) 0.2061(3) 0.0814(16) Uani 1 1 d . . . . .
C14 C 0.78996(17) 0.9059(3) 0.2866(3) 0.0652(12) Uani 1 1 d . . . . .
C15 C 0.5831(2) 0.7594(3) 0.0706(4) 0.0814(16) Uani 1 1 d . . . . .
C16 C 0.4242(2) 0.5000 0.6177(4) 0.074(2) Uani 1 2 d S T P . .
H16 H 0.4596 0.5000 0.5973 0.088 Uiso 1 2 calc R U P . .
C17 C 0.4233(2) 0.5000 0.7158(3) 0.073(2) Uani 1 2 d S T P . .
H17 H 0.4575 0.5000 0.7616 0.088 Uiso 1 2 calc R U P . .
C18 C 0.37315(19) 0.5000 0.7471(3) 0.0405(12) Uani 1 2 d S T P . .
C19 C 0.3263(2) 0.5000 0.6764(4) 0.092(3) Uani 1 2 d S T P . .
H19 H 0.2904 0.5000 0.6946 0.110 Uiso 1 2 calc R U P . .
C20 C 0.3295(2) 0.5000 0.5814(3) 0.075(2) Uani 1 2 d S T P . .
H20 H 0.2956 0.5000 0.5347 0.090 Uiso 1 2 calc R U P . .
C21 C 0.3361(4) 0.4535(5) 0.9881(5) 0.062(2) Uani 0.5 1 d . . P A -1
H21 H 0.3129 0.4184 1.0126 0.074 Uiso 0.5 1 calc R U P A -1
C22 C 0.3387(4) 0.4501(5) 0.8917(5) 0.070(3) Uani 0.5 1 d . . P A -1
H22 H 0.3184 0.4127 0.8520 0.084 Uiso 0.5 1 calc R U P A -1
C23 C 0.37013(19) 0.5000 0.8520(3) 0.0397(11) Uani 1 2 d S T P . .
C24 C 0.3992(4) 0.5511(5) 0.9133(5) 0.065(2) Uani 0.5 1 d . . P A -2
H24 H 0.4233 0.5858 0.8903 0.078 Uiso 0.5 1 calc R U P A -2
C25 C 0.3931(4) 0.5516(5) 1.0087(5) 0.064(2) Uani 0.5 1 d . . P A -2
H25 H 0.4111 0.5897 1.0499 0.077 Uiso 0.5 1 calc R U P A -2

loop_
_atom_site_aniso_label
_atom_site_aniso_U_11
_atom_site_aniso_U_22
_atom_site_aniso_U_33
_atom_site_aniso_U_23
_atom_site_aniso_U_13
_atom_site_aniso_U_12
Zn1 0.0254(3) 0.0658(4) 0.0074(2) 0.000 0.00418(18) 0.000
O1 0.0622(16) 0.123(2) 0.0184(13) 0.0051(13) 0.0010(11) -0.0490(17)
N1 0.109(3) 0.090(3) 0.061(3) -0.006(2) 0.050(2) -0.026(2)
C1 0.0399(19) 0.072(3) 0.0236(18) -0.0034(16) 0.0053(14) -0.0183(18)
Zn2 0.0241(3) 0.0628(4) 0.0079(2) 0.000 0.00446(18) 0.000
O2 0.0461(14) 0.0829(18) 0.0186(12) -0.0089(11) 0.0050(10) -0.0233(13)
N2 0.094(3) 0.105(3) 0.064(3) -0.037(2) 0.043(2) -0.044(3)
C2 0.063(2) 0.086(3) 0.029(2) -0.0138(18) 0.0149(17) -0.033(2)
O3 0.0730(19) 0.123(3) 0.0536(19) -0.0325(18) 0.0326(16) -0.0578(19)
N3 0.031(2) 0.087(3) 0.0110(18) 0.000 0.0055(14) 0.000
C3 0.071(3) 0.133(4) 0.029(2) -0.018(2) 0.0135(19) -0.054(3)
O4 0.0451(15) 0.090(2) 0.0550(18) -0.0009(15) 0.0133(13) -0.0259(14)
N4 0.034(2) 0.054(2) 0.0122(18) 0.000 0.0040(15) 0.000
C4 0.081(3) 0.171(5) 0.040(3) -0.026(3) 0.022(2) -0.074(4)
O5 0.119(3) 0.145(3) 0.044(2) -0.0161(19) 0.0364(19) -0.042(2)
C5 0.089(3) 0.132(4) 0.042(3) -0.039(3) 0.034(2) -0.072(3)
C6 0.083(3) 0.092(3) 0.040(2) -0.017(2) 0.032(2) -0.041(3)
C7 0.072(3) 0.090(3) 0.026(2) -0.0095(19) 0.0170(18) -0.028(2)
C8 0.102(4) 0.153(5) 0.059(3) -0.048(3) 0.049(3) -0.088(4)
C9 0.139(5) 0.251(8) 0.061(4) -0.078(4) 0.067(4) -0.142(6)
C10 0.119(4) 0.220(7) 0.063(3) -0.068(4) 0.057(3) -0.116(5)
C11 0.076(3) 0.119(4) 0.067(3) -0.039(3) 0.044(3) -0.054(3)
C12 0.082(3) 0.114(4) 0.054(3) -0.029(3) 0.044(2) -0.048(3)
C13 0.094(3) 0.110(4) 0.050(3) -0.037(3) 0.038(2) -0.059(3)
C14 0.062(3) 0.084(3) 0.060(3) -0.022(2) 0.040(2) -0.029(2)
C15 0.102(4) 0.100(4) 0.053(3) -0.021(2) 0.042(3) -0.047(3)
C16 0.031(3) 0.176(7) 0.013(3) 0.000 0.0049(19) 0.000
C17 0.034(3) 0.174(7) 0.010(2) 0.000 0.0012(19) 0.000
C18 0.037(2) 0.075(4) 0.011(2) 0.000 0.0055(17) 0.000
C19 0.031(3) 0.227(9) 0.019(3) 0.000 0.010(2) 0.000
C20 0.025(2) 0.189(7) 0.011(2) 0.000 0.0036(18) 0.000
C21 0.081(6) 0.092(6) 0.017(4) -0.003(4) 0.021(4) -0.026(5)
C22 0.097(7) 0.096(6) 0.019(4) -0.012(4) 0.019(4) -0.050(5)
C23 0.043(3) 0.067(3) 0.011(2) 0.000 0.0078(18) 0.000
C24 0.081(6) 0.092(6) 0.025(4) -0.003(4) 0.016(4) -0.039(5)
C25 0.094(6) 0.089(6) 0.012(4) -0.007(3) 0.017(4) -0.048(5)

loop_
_atom_type_symbol
_atom_type_description
_atom_type_scat_dispersion_real
_atom_type_scat_dispersion_imag
_atom_type_scat_source
C C 0.0033 0.0016 'International Tables Vol C Tables 4.2.6.8 and 6.1.1.4'
H H 0.0000 0.0000 'International Tables Vol C Tables 4.2.6.8 and 6.1.1.4'
N N 0.0061 0.0033 'International Tables Vol C Tables 4.2.6.8 and 6.1.1.4'
O O 0.0106 0.0060 'International Tables Vol C Tables 4.2.6.8 and 6.1.1.4'
Zn Zn 0.2839 1.4301 'International Tables Vol C Tables 4.2.6.8 and 6.1.1.4'

loop_
_geom_angle_atom_site_label_1
_geom_angle_atom_site_label_2
_geom_angle_atom_site_label_3
_geom_angle
_geom_angle_site_symmetry_1
_geom_angle_site_symmetry_3
O1 Zn1 O1 86.6(2) 6_565 .
O1 Zn1 O3 90.31(14) 6_565 3_445
O1 Zn1 O3 158.90(11) . 3_445
O1 Zn1 O3 158.90(11) 6_565 8_465
O1 Zn1 O3 90.31(14) . 8_465
O3 Zn1 O3 85.1(2) 3_445 8_465
O1 Zn1 N3 103.96(10) 6_565 .
O1 Zn1 N3 103.96(10) . .
O3 Zn1 N3 97.05(11) 3_445 .
O3 Zn1 N3 97.05(11) 8_465 .
O1 Zn1 Zn2 83.80(7) 6_565 .
O1 Zn1 Zn2 83.80(7) . .
O3 Zn1 Zn2 75.11(8) 3_445 .
O3 Zn1 Zn2 75.11(8) 8_465 .
N3 Zn1 Zn2 169.18(10) . .
C1 O1 Zn1 122.3(2) . .
C15 N1 C6 123.4(5) . .
C15 N1 H1 118.3 . .
C6 N1 H1 118.3 . .
O2 C1 O1 125.6(3) . .
O2 C1 C2 116.3(3) . .
O1 C1 C2 118.0(3) . .
O4 Zn2 O4 86.26(17) 3_445 8_465
O4 Zn2 N4 104.34(11) 3_445 1_554
O4 Zn2 N4 104.34(11) 8_465 1_554
O4 Zn2 O2 158.24(10) 3_445 .
O4 Zn2 O2 88.13(11) 8_465 .
N4 Zn2 O2 97.42(9) 1_554 .
O4 Zn2 O2 88.13(11) 3_445 6_565
O4 Zn2 O2 158.24(10) 8_465 6_565
N4 Zn2 O2 97.42(9) 1_554 6_565
O2 Zn2 O2 89.37(15) . 6_565
O4 Zn2 Zn1 83.79(8) 3_445 .
O4 Zn2 Zn1 83.79(8) 8_465 .
N4 Zn2 Zn1 168.69(10) 1_554 .
O2 Zn2 Zn1 74.71(6) . .
O2 Zn2 Zn1 74.71(6) 6_565 .
C1 O2 Zn2 133.2(2) . .
C15 N2 C13 126.5(4) . .
C15 N2 H2 116.8 . .
C13 N2 H2 116.8 . .
C7 C2 C3 118.7(4) . .
C7 C2 C1 119.7(3) . .
C3 C2 C1 121.5(3) . .
C14 O3 Zn1 133.1(3) . 3
C20 N3 C16 117.4(4) . .
C20 N3 Zn1 120.4(3) . .
C16 N3 Zn1 122.2(3) . .
C4 C3 C2 119.6(4) . .
C4 C3 H3 120.2 . .
C2 C3 H3 120.2 . .
C14 O4 Zn2 121.8(3) . 3
C21 N4 Zn2 122.9(4) . 1_556
C25 N4 Zn2 120.7(4) . 1_556
C3 C4 C5 121.9(4) . .
C3 C4 H4 119.1 . .
C5 C4 H4 119.1 . .
C6 C5 C4 117.3(4) . .
C6 C5 C8 122.9(4) . .
C4 C5 C8 119.9(4) . .
C7 C6 C5 121.7(4) . .
C7 C6 N1 115.6(4) . .
C5 C6 N1 122.7(4) . .
C6 C7 C2 120.7(4) . .
C6 C7 H7 119.6 . .
C2 C7 H7 119.6 . .
C9 C8 C13 116.1(4) . .
C9 C8 C5 120.7(4) . .
C13 C8 C5 123.2(4) . .
C10 C9 C8 123.3(4) . .
C10 C9 H9 118.3 . .
C8 C9 H9 118.3 . .
C9 C10 C11 119.5(4) . .
C9 C10 H10 120.3 . .
C11 C10 H10 120.3 . .
C12 C11 C10 118.5(4) . .
C12 C11 C14 121.7(4) . .
C10 C11 C14 119.8(4) . .
C11 C12 C13 122.0(4) . .
C11 C12 H12 119.0 . .
C13 C12 H12 119.0 . .
C12 C13 C8 120.6(4) . .
C12 C13 N2 117.8(4) . .
C8 C13 N2 121.7(4) . .
O3 C14 O4 125.1(4) . .
O3 C14 C11 117.8(4) . .
O4 C14 C11 117.1(4) . .
O5 C15 N1 120.6(5) . .
O5 C15 N2 121.4(4) . .
N1 C15 N2 118.0(5) . .
N3 C16 C17 122.6(5) . .
N3 C16 H16 118.7 . .
C17 C16 H16 118.7 . .
C18 C17 C16 119.8(5) . .
C18 C17 H17 120.1 . .
C16 C17 H17 120.1 . .
C19 C18 C17 116.0(4) . .
C19 C18 C23 122.3(4) . .
C17 C18 C23 121.7(4) . .
C20 C19 C18 121.9(5) . .
C20 C19 H19 119.1 . .
C18 C19 H19 119.1 . .
N3 C20 C19 122.3(5) . .
N3 C20 H20 118.9 . .
C19 C20 H20 118.9 . .
N4 C21 C22 124.5(7) . .
N4 C21 H21 117.8 . .
C22 C21 H21 117.8 . .
C23 C22 C21 120.4(7) . .
C23 C22 H22 119.8 . .
C21 C22 H22 119.8 . .
C22 C23 C18 122.5(4) . .
C24 C23 C18 120.7(4) . .
C23 C24 C25 118.9(7) . .
C23 C24 H24 120.6 . .
C25 C24 H24 120.6 . .
N4 C25 C24 122.9(7) . .
N4 C25 H25 118.5 . .
C24 C25 H25 118.5 . .

loop_
_geom_bond_atom_site_label_1
_geom_bond_atom_site_label_2
_geom_bond_distance
_geom_bond_site_symmetry_2
Zn1 O1 2.017(2) 6_565
Zn1 O1 2.017(2) .
Zn1 O3 2.018(3) 3_445
Zn1 O3 2.018(3) 8_465
Zn1 N3 2.034(3) .
Zn1 Zn2 2.9592(6) .
O1 C1 1.242(4) .
N1 C15 1.346(5) .
N1 C6 1.454(5) .
N1 H1 0.8800 .
C1 O2 1.238(4) .
C1 C2 1.484(5) .
Zn2 O4 2.016(2) 3_445
Zn2 O4 2.016(2) 8_465
Zn2 N4 2.036(3) 1_554
Zn2 O2 2.041(2) .
Zn2 O2 2.041(2) 6_565
N2 C15 1.365(7) .
N2 C13 1.431(5) .
N2 H2 0.8800 .
C2 C7 1.388(5) .
C2 C3 1.403(5) .
O3 C14 1.251(5) .
O3 Zn1 2.018(3) 3
N3 C20 1.319(6) .
N3 C16 1.322(6) .
C3 C4 1.370(5) .
C3 H3 0.9500 .
O4 C14 1.255(5) .
O4 Zn2 2.016(2) 3
N4 C21 1.262(8) .
N4 C25 1.360(8) .
N4 Zn2 2.036(3) 1_556
C4 C5 1.403(7) .
C4 H4 0.9500 .
O5 C15 1.242(5) .
C5 C6 1.384(6) .
C5 C8 1.486(6) .
C6 C7 1.369(5) .
C7 H7 0.9500 .
C8 C9 1.389(6) .
C8 C13 1.397(6) .
C9 C10 1.349(6) .
C9 H9 0.9500 .
C10 C11 1.389(6) .
C10 H10 0.9500 .
C11 C12 1.360(6) .
C11 C14 1.483(5) .
C12 C13 1.365(5) .
C12 H12 0.9500 .
C16 C17 1.378(7) .
C16 H16 0.9500 .
C17 C18 1.363(6) .
C17 H17 0.9500 .
C18 C19 1.362(7) .
C18 C23 1.484(6) .
C19 C20 1.346(7) .
C19 H19 0.9500 .
C20 H20 0.9500 .
C21 C22 1.363(10) .
C21 H21 0.9500 .
C22 C23 1.360(8) .
C22 H22 0.9500 .
C23 C24 1.363(8) .
C24 C25 1.370(10) .
C24 H24 0.9500 .
C25 H25 0.9500 .

loop_
_geom_hbond_atom_site_label_D
_geom_hbond_atom_site_label_H
_geom_hbond_atom_site_label_A
_geom_hbond_distance_DH
_geom_hbond_distance_HA
_geom_hbond_distance_DA
_geom_hbond_angle_DHA
_geom_hbond_site_symmetry_A
N1 H1 O5 0.88 2.28 2.881(6) 125.4 2_655
C7 H7 O5 0.95 2.56 3.311(5) 135.8 2_655
C25 H25 O2 0.95 2.53 3.120(7) 120.3 1_556
